data_7037169
loop_
_publ_author_name
'Yang, Wenxue'
'Zhao, Ke-Qing'
'Wang, Bi-Qin'
'Redshaw, Carl'
'Elsegood, Mark R. J.'
'Zhao, Jiang-Lin'
'Yamato, Takehiko'

_publ_section_title
;
 Manganese coordination chemistry of bis(imino)phenoxide derived [2 + 2]
 Schiff-base macrocyclic ligands.
;
_journal_issue 1
_journal_name_full 'Dalton transactions (Cambridge, England : 2003)'
_journal_page_first 226
_journal_page_last 236
_journal_paper_doi 10.1039/c5dt03453a
_journal_volume 45
_journal_year 2015
_chemical_formula_moiety 'C25 H27 N2 O 1+, C2 H3 N Mn Cl3 1-'
_chemical_formula_sum 'C27 H30 Cl3 Mn N3 O'
_chemical_formula_weight 573.83
_space_group_crystal_system monoclinic
_space_group_IT_number 15
_space_group_name_Hall '-C 2yc'
_space_group_name_H-M_alt 'C 1 2/c 1'
_symmetry_space_group_name_Hall '-C 2yc'
_symmetry_space_group_name_H-M 'C 1 2/c 1'
_atom_sites_solution_hydrogens mixed
_atom_sites_solution_primary direct
_audit_creation_method SHELXL-2014/7
_audit_update_record
;
2015-07-30 deposited with the CCDC.
2015-10-19 downloaded from the CCDC.
;
_cell_angle_alpha 90
_cell_angle_beta 97.6782(7)
_cell_angle_gamma 90
_cell_formula_units_Z 8
_cell_length_a 8.6706(4)
_cell_length_b 23.5547(10)
_cell_length_c 27.6317(12)
_cell_measurement_reflns_used 8621
_cell_measurement_temperature 150(2)
_cell_measurement_theta_max 30.51
_cell_measurement_theta_min 2.28
_cell_volume 5592.7(4)
_computing_cell_refinement 'Bruker SAINT'
_computing_data_collection 'Bruker APEX 2'
_computing_data_reduction 'Bruker SAINT'
_computing_molecular_graphics 'Bruker SHELXTL'
_computing_publication_material 'Bruker SHELXTL'
_computing_structure_refinement 'SHELXL-2014/7 (Sheldrick, 2014)'
_computing_structure_solution 'SHELXS-97 (Sheldrick, 2008)'
_diffrn_ambient_temperature 150(2)
_diffrn_measured_fraction_theta_full 0.999
_diffrn_measured_fraction_theta_max 0.996
_diffrn_measurement_device_type 'Bruker APEX 2 CCD area detector diffractometer'
_diffrn_measurement_method '\w rotation with narrow frames'
_diffrn_radiation_monochromator graphite
_diffrn_radiation_type MoK\a
_diffrn_radiation_wavelength 0.71073
_diffrn_reflns_av_R_equivalents 0.0328
_diffrn_reflns_av_unetI/netI 0.0314
_diffrn_reflns_laue_measured_fraction_full 0.999
_diffrn_reflns_laue_measured_fraction_max 0.996
_diffrn_reflns_limit_h_max 12
_diffrn_reflns_limit_h_min -12
_diffrn_reflns_limit_k_max 33
_diffrn_reflns_limit_k_min -33
_diffrn_reflns_limit_l_max 39
_diffrn_reflns_limit_l_min -38
_diffrn_reflns_number 33498
_diffrn_reflns_point_group_measured_fraction_full 0.999
_diffrn_reflns_point_group_measured_fraction_max 0.996
_diffrn_reflns_theta_full 25.242
_diffrn_reflns_theta_max 30.539
_diffrn_reflns_theta_min 1.487
_diffrn_source 'fine-focus sealed tube'
_exptl_absorpt_coefficient_mu 0.783
_exptl_absorpt_correction_T_max 0.926
_exptl_absorpt_correction_T_min 0.811
_exptl_absorpt_correction_type multi-scan
_exptl_absorpt_process_details 'SADABS v2012/1, Sheldrick, G.M., (2012)'
_exptl_crystal_colour red
_exptl_crystal_density_diffrn 1.363
_exptl_crystal_description block
_exptl_crystal_F_000 2376
_exptl_crystal_recrystallization_method 'Re-crystallisation from solvent: acetonitrile'
_exptl_crystal_size_max 0.280
_exptl_crystal_size_mid 0.150
_exptl_crystal_size_min 0.100
_refine_diff_density_max 0.422
_refine_diff_density_min -0.289
_refine_diff_density_rms 0.060
_refine_ls_extinction_method none
_refine_ls_goodness_of_fit_ref 1.012
_refine_ls_hydrogen_treatment mixed
_refine_ls_matrix_type full
_refine_ls_number_parameters 330
_refine_ls_number_reflns 8544
_refine_ls_number_restraints 2
_refine_ls_restrained_S_all 1.012
_refine_ls_R_factor_all 0.0553
_refine_ls_R_factor_gt 0.0372
_refine_ls_shift/su_max 0.001
_refine_ls_shift/su_mean 0.000
_refine_ls_structure_factor_coef Fsqd
_refine_ls_weighting_details 'w=1/[\s^2^(Fo^2^)+(0.0483P)^2^+3.2188P] where P=(Fo^2^+2Fc^2^)/3'
_refine_ls_weighting_scheme calc
_refine_ls_wR_factor_gt 0.0909
_refine_ls_wR_factor_ref 0.1013
_reflns_Friedel_coverage 0.000
_reflns_number_gt 6516
_reflns_number_total 8544
_reflns_threshold_expression 'I > 2\s(I)'
_cod_data_source_file c5dt03453a2.cif
_cod_data_source_block 6
_cod_depositor_comments 'Adding full bibliography for 7037163--7037169.cif.'
_cod_database_code 7037169
_shelx_shelxl_version_number 2014/7
_shelx_space_group_comment
; 
The symmetry employed for this shelxl refinement is uniquely defined 
by the following loop, which should always be used as a source of 
symmetry information in preference to the above space-group names. 
They are only intended as comments. 
;
_shelx_estimated_absorpt_t_min 0.811
_shelx_estimated_absorpt_t_max 0.926

loop_
_space_group_symop_operation_xyz
'x, y, z'
'-x, y, -z+1/2'
'x+1/2, y+1/2, z'
'-x+1/2, y+1/2, -z+1/2'
'-x, -y, -z'
'x, -y, z-1/2'
'-x+1/2, -y+1/2, -z'
'x+1/2, -y+1/2, z-1/2'

loop_
_atom_site_label
_atom_site_type_symbol
_atom_site_fract_x
_atom_site_fract_y
_atom_site_fract_z
_atom_site_U_iso_or_equiv
_atom_site_adp_type
_atom_site_occupancy
_atom_site_site_symmetry_order
_atom_site_calc_flag
_atom_site_refinement_flags_posn
_atom_site_refinement_flags_adp
Mn1 Mn 0.62801(3) 0.22289(2) 0.09038(2) 0.02611(7) Uani 1 1 d . .
Cl1 Cl 0.40617(5) 0.21805(2) 0.12967(2) 0.03427(10) Uani 1 1 d . .
Cl2 Cl 0.83629(5) 0.27464(2) 0.12861(2) 0.04039(11) Uani 1 1 d . .
Cl3 Cl 0.69875(6) 0.12963(2) 0.07592(2) 0.04085(11) Uani 1 1 d . .
N3 N 0.54949(19) 0.26503(7) 0.02247(6) 0.0382(3) Uani 1 1 d . .
C26 C 0.4993(2) 0.28873(7) -0.01155(6) 0.0313(3) Uani 1 1 d . .
C27 C 0.4324(2) 0.31902(9) -0.05507(7) 0.0437(5) Uani 1 1 d . .
H27A H 0.3233 0.3280 -0.0527 0.066 Uiso 1 1 calc R U
H27B H 0.4381 0.2952 -0.0839 0.066 Uiso 1 1 calc R U
H27C H 0.4905 0.3542 -0.0581 0.066 Uiso 1 1 calc R U
O1 O 0.73868(13) 0.51978(4) 0.24526(4) 0.0280(2) Uani 1 1 d . .
C1 C 0.72457(17) 0.57400(6) 0.24025(5) 0.0227(3) Uani 1 1 d . .
C2 C 0.61542(17) 0.59938(6) 0.20227(5) 0.0229(3) Uani 1 1 d . .
C3 C 0.60319(18) 0.65882(6) 0.19832(5) 0.0247(3) Uani 1 1 d . .
H3 H 0.5292 0.6744 0.1734 0.030 Uiso 1 1 calc R U
C4 C 0.69414(18) 0.69574(6) 0.22916(5) 0.0250(3) Uani 1 1 d . .
C5 C 0.79942(18) 0.67181(6) 0.26561(5) 0.0254(3) Uani 1 1 d . .
H5 H 0.8629 0.6964 0.2871 0.031 Uiso 1 1 calc R U
C6 C 0.81663(17) 0.61296(6) 0.27222(5) 0.0232(3) Uani 1 1 d . .
C7 C 0.6835(2) 0.75956(7) 0.22361(6) 0.0340(4) Uani 1 1 d . .
H7A H 0.7734 0.7735 0.2091 0.051 Uiso 1 1 calc R U
H7B H 0.6826 0.7770 0.2558 0.051 Uiso 1 1 calc R U
H7C H 0.5876 0.7695 0.2024 0.051 Uiso 1 1 calc R U
C8 C 0.92743(17) 0.59310(6) 0.31113(5) 0.0244(3) Uani 1 1 d . .
H8 H 0.9866 0.6202 0.3312 0.029 Uiso 1 1 calc R U
N1 N 0.95147(15) 0.53918(6) 0.32047(5) 0.0239(3) Uani 1 1 d D .
H1 H 0.898(2) 0.5183(8) 0.2997(7) 0.046(6) Uiso 1 1 d D .
C9 C 1.05678(17) 0.51495(6) 0.35869(5) 0.0226(3) Uani 1 1 d . .
C10 C 1.06952(17) 0.45589(6) 0.35997(5) 0.0233(3) Uani 1 1 d . .
C11 C 1.17085(18) 0.43171(6) 0.39776(6) 0.0255(3) Uani 1 1 d . .
H11 H 1.1809 0.3916 0.3991 0.031 Uiso 1 1 calc R U
C12 C 1.25762(17) 0.46427(7) 0.43348(5) 0.0253(3) Uani 1 1 d . .
C13 C 1.24060(19) 0.52301(7) 0.43134(6) 0.0289(3) Uani 1 1 d . .
H13 H 1.2982 0.5459 0.4557 0.035 Uiso 1 1 calc R U
C14 C 1.14080(18) 0.54865(7) 0.39427(6) 0.0279(3) Uani 1 1 d . .
H14 H 1.1300 0.5888 0.3932 0.033 Uiso 1 1 calc R U
C15 C 0.9768(2) 0.41882(7) 0.32216(6) 0.0324(4) Uani 1 1 d . .
H15A H 0.8654 0.4252 0.3228 0.049 Uiso 1 1 calc R U
H15B H 1.0015 0.3789 0.3294 0.049 Uiso 1 1 calc R U
H15C H 1.0032 0.4283 0.2897 0.049 Uiso 1 1 calc R U
C16 C 1.3670(2) 0.43610(8) 0.47334(6) 0.0331(4) Uani 1 1 d . .
H16A H 1.4683 0.4302 0.4621 0.050 Uiso 1 1 calc R U
H16B H 1.3238 0.3994 0.4815 0.050 Uiso 1 1 calc R U
H16C H 1.3799 0.4604 0.5024 0.050 Uiso 1 1 calc R U
C17 C 0.51763(18) 0.56462(6) 0.16903(5) 0.0248(3) Uani 1 1 d . .
H17 H 0.4452 0.5824 0.1449 0.030 Uiso 1 1 calc R U
N2 N 0.52351(15) 0.50938(6) 0.17043(5) 0.0248(3) Uani 1 1 d D .
H2 H 0.594(2) 0.4976(9) 0.1935(7) 0.043(6) Uiso 1 1 d D .
C18 C 0.43140(17) 0.46993(6) 0.13975(5) 0.0241(3) Uani 1 1 d . .
C19 C 0.45829(19) 0.41202(7) 0.14793(6) 0.0283(3) Uani 1 1 d . .
C20 C 0.3669(2) 0.37413(7) 0.11773(7) 0.0339(4) Uani 1 1 d . .
H20 H 0.3837 0.3346 0.1226 0.041 Uiso 1 1 calc R U
C21 C 0.2523(2) 0.39174(7) 0.08079(7) 0.0330(4) Uani 1 1 d . .
C22 C 0.22881(19) 0.44986(7) 0.07377(6) 0.0312(3) Uani 1 1 d . .
H22 H 0.1510 0.4629 0.0488 0.037 Uiso 1 1 calc R U
C23 C 0.31771(19) 0.48882(7) 0.10286(6) 0.0282(3) Uani 1 1 d . .
H23 H 0.3012 0.5283 0.0977 0.034 Uiso 1 1 calc R U
C24 C 0.5802(2) 0.38981(8) 0.18744(7) 0.0376(4) Uani 1 1 d . .
H24A H 0.5720 0.3484 0.1892 0.056 Uiso 1 1 calc R U
H24B H 0.5640 0.4064 0.2189 0.056 Uiso 1 1 calc R U
H24C H 0.6838 0.4002 0.1799 0.056 Uiso 1 1 calc R U
C25 C 0.1525(2) 0.34896(9) 0.05012(8) 0.0471(5) Uani 1 1 d . .
H25A H 0.0666 0.3370 0.0675 0.071 Uiso 1 1 calc R U
H25B H 0.2158 0.3159 0.0441 0.071 Uiso 1 1 calc R U
H25C H 0.1104 0.3663 0.0189 0.071 Uiso 1 1 calc R U

loop_
_atom_site_aniso_label
_atom_site_aniso_U_11
_atom_site_aniso_U_22
_atom_site_aniso_U_33
_atom_site_aniso_U_23
_atom_site_aniso_U_13
_atom_site_aniso_U_12
Mn1 0.02865(13) 0.01925(12) 0.02886(13) 0.00228(9) -0.00195(9) 0.00150(9)
Cl1 0.0301(2) 0.0294(2) 0.0431(2) 0.00522(16) 0.00424(17) 0.00517(15)
Cl2 0.0394(2) 0.0296(2) 0.0477(3) 0.00001(17) -0.01094(19) -0.00547(17)
Cl3 0.0485(3) 0.02184(19) 0.0540(3) -0.00146(17) 0.0132(2) 0.00518(17)
N3 0.0451(9) 0.0332(8) 0.0337(8) 0.0035(6) -0.0042(7) -0.0017(7)
C26 0.0297(8) 0.0312(8) 0.0320(8) -0.0001(7) -0.0002(6) -0.0040(6)
C27 0.0410(10) 0.0525(12) 0.0348(9) 0.0136(8) -0.0053(8) -0.0007(9)
O1 0.0311(6) 0.0225(5) 0.0281(6) 0.0018(4) -0.0042(4) 0.0009(4)
C1 0.0224(7) 0.0256(7) 0.0199(7) 0.0010(5) 0.0019(5) 0.0015(5)
C2 0.0235(7) 0.0254(7) 0.0192(6) 0.0013(5) 0.0013(5) 0.0010(6)
C3 0.0272(7) 0.0254(7) 0.0208(7) 0.0024(5) 0.0002(6) 0.0035(6)
C4 0.0288(8) 0.0226(7) 0.0231(7) 0.0003(5) 0.0019(6) 0.0031(6)
C5 0.0268(7) 0.0243(7) 0.0242(7) -0.0023(6) -0.0001(6) 0.0006(6)
C6 0.0224(7) 0.0242(7) 0.0222(7) 0.0001(5) 0.0007(5) 0.0019(5)
C7 0.0433(10) 0.0235(7) 0.0327(8) 0.0002(6) -0.0044(7) 0.0057(7)
C8 0.0240(7) 0.0246(7) 0.0237(7) -0.0011(6) 0.0000(6) 0.0011(6)
N1 0.0234(6) 0.0244(6) 0.0225(6) -0.0003(5) -0.0022(5) 0.0021(5)
C9 0.0212(7) 0.0247(7) 0.0212(7) 0.0019(5) 0.0005(5) 0.0034(5)
C10 0.0237(7) 0.0241(7) 0.0222(7) -0.0008(5) 0.0034(5) 0.0011(5)
C11 0.0275(7) 0.0220(7) 0.0269(7) 0.0026(6) 0.0037(6) 0.0048(6)
C12 0.0232(7) 0.0289(8) 0.0232(7) 0.0043(6) 0.0014(6) 0.0042(6)
C13 0.0299(8) 0.0270(8) 0.0270(8) -0.0011(6) -0.0070(6) 0.0002(6)
C14 0.0301(8) 0.0219(7) 0.0295(8) -0.0003(6) -0.0038(6) 0.0023(6)
C15 0.0394(9) 0.0253(8) 0.0302(8) -0.0035(6) -0.0038(7) 0.0001(7)
C16 0.0325(8) 0.0352(9) 0.0296(8) 0.0072(7) -0.0042(7) 0.0054(7)
C17 0.0253(7) 0.0267(7) 0.0218(7) 0.0018(6) 0.0006(6) 0.0005(6)
N2 0.0242(6) 0.0258(6) 0.0235(6) 0.0012(5) -0.0007(5) -0.0008(5)
C18 0.0245(7) 0.0228(7) 0.0251(7) -0.0012(6) 0.0037(6) -0.0021(6)
C19 0.0280(8) 0.0256(8) 0.0328(8) 0.0025(6) 0.0094(6) 0.0021(6)
C20 0.0355(9) 0.0224(8) 0.0457(10) -0.0020(7) 0.0128(7) -0.0009(6)
C21 0.0306(8) 0.0300(8) 0.0399(9) -0.0090(7) 0.0099(7) -0.0065(7)
C22 0.0279(8) 0.0322(8) 0.0326(8) -0.0043(7) 0.0009(6) -0.0016(6)
C23 0.0299(8) 0.0223(7) 0.0315(8) 0.0002(6) 0.0006(6) -0.0003(6)
C24 0.0397(10) 0.0339(9) 0.0399(10) 0.0086(7) 0.0077(8) 0.0064(7)
C25 0.0443(11) 0.0371(10) 0.0600(13) -0.0187(9) 0.0072(9) -0.0113(8)

loop_
_atom_type_symbol
_atom_type_description
_atom_type_scat_dispersion_real
_atom_type_scat_dispersion_imag
_atom_type_scat_source
C C 0.0033 0.0016 'International Tables Vol C Tables 4.2.6.8 and 6.1.1.4'
H H 0.0000 0.0000 'International Tables Vol C Tables 4.2.6.8 and 6.1.1.4'
N N 0.0061 0.0033 'International Tables Vol C Tables 4.2.6.8 and 6.1.1.4'
O O 0.0106 0.0060 'International Tables Vol C Tables 4.2.6.8 and 6.1.1.4'
Cl Cl 0.1484 0.1585 'International Tables Vol C Tables 4.2.6.8 and 6.1.1.4'
Mn Mn 0.3368 0.7283 'International Tables Vol C Tables 4.2.6.8 and 6.1.1.4'

loop_
_geom_angle_atom_site_label_1
_geom_angle_atom_site_label_2
_geom_angle_atom_site_label_3
_geom_angle
N3 Mn1 Cl2 106.97(4)
N3 Mn1 Cl3 110.20(5)
Cl2 Mn1 Cl3 111.58(2)
N3 Mn1 Cl1 104.11(5)
Cl2 Mn1 Cl1 117.05(2)
Cl3 Mn1 Cl1 106.612(18)
C26 N3 Mn1 174.83(16)
N3 C26 C27 179.1(2)
C26 C27 H27A 109.5
C26 C27 H27B 109.5
H27A C27 H27B 109.5
C26 C27 H27C 109.5
H27A C27 H27C 109.5
H27B C27 H27C 109.5
O1 C1 C6 121.94(13)
O1 C1 C2 122.11(13)
C6 C1 C2 115.96(13)
C3 C2 C17 119.35(13)
C3 C2 C1 120.20(13)
C17 C2 C1 120.44(13)
C4 C3 C2 123.04(14)
C4 C3 H3 118.5
C2 C3 H3 118.5
C5 C4 C3 117.18(14)
C5 C4 C7 120.22(14)
C3 C4 C7 122.59(13)
C4 C5 C6 123.00(14)
C4 C5 H5 118.5
C6 C5 H5 118.5
C5 C6 C8 118.20(14)
C5 C6 C1 120.62(13)
C8 C6 C1 121.19(13)
C4 C7 H7A 109.5
C4 C7 H7B 109.5
H7A C7 H7B 109.5
C4 C7 H7C 109.5
H7A C7 H7C 109.5
H7B C7 H7C 109.5
N1 C8 C6 122.87(14)
N1 C8 H8 118.6
C6 C8 H8 118.6
C8 N1 C9 127.38(13)
C8 N1 H1 111.9(15)
C9 N1 H1 120.7(15)
C14 C9 C10 121.24(13)
C14 C9 N1 121.33(13)
C10 C9 N1 117.41(13)
C11 C10 C9 117.79(14)
C11 C10 C15 120.46(14)
C9 C10 C15 121.75(13)
C12 C11 C10 122.30(14)
C12 C11 H11 118.9
C10 C11 H11 118.9
C11 C12 C13 118.31(13)
C11 C12 C16 120.27(14)
C13 C12 C16 121.41(14)
C14 C13 C12 121.06(14)
C14 C13 H13 119.5
C12 C13 H13 119.5
C13 C14 C9 119.30(14)
C13 C14 H14 120.4
C9 C14 H14 120.4
C10 C15 H15A 109.5
C10 C15 H15B 109.5
H15A C15 H15B 109.5
C10 C15 H15C 109.5
H15A C15 H15C 109.5
H15B C15 H15C 109.5
C12 C16 H16A 109.5
C12 C16 H16B 109.5
H16A C16 H16B 109.5
C12 C16 H16C 109.5
H16A C16 H16C 109.5
H16B C16 H16C 109.5
N2 C17 C2 122.54(14)
N2 C17 H17 118.7
C2 C17 H17 118.7
C17 N2 C18 128.00(13)
C17 N2 H2 111.4(14)
C18 N2 H2 120.6(14)
C23 C18 C19 121.11(14)
C23 C18 N2 120.78(14)
C19 C18 N2 118.11(14)
C20 C19 C18 117.31(15)
C20 C19 C24 119.90(15)
C18 C19 C24 122.79(15)
C21 C20 C19 122.83(15)
C21 C20 H20 118.6
C19 C20 H20 118.6
C20 C21 C22 118.18(15)
C20 C21 C25 120.82(17)
C22 C21 C25 120.97(17)
C23 C22 C21 120.71(16)
C23 C22 H22 119.6
C21 C22 H22 119.6
C22 C23 C18 119.86(15)
C22 C23 H23 120.1
C18 C23 H23 120.1
C19 C24 H24A 109.5
C19 C24 H24B 109.5
H24A C24 H24B 109.5
C19 C24 H24C 109.5
H24A C24 H24C 109.5
H24B C24 H24C 109.5
C21 C25 H25A 109.5
C21 C25 H25B 109.5
H25A C25 H25B 109.5
C21 C25 H25C 109.5
H25A C25 H25C 109.5
H25B C25 H25C 109.5

loop_
_geom_bond_atom_site_label_1
_geom_bond_atom_site_label_2
_geom_bond_distance
Mn1 N3 2.1514(15)
Mn1 Cl2 2.3137(5)
Mn1 Cl3 2.3295(5)
Mn1 Cl1 2.3344(5)
N3 C26 1.129(2)
C26 C27 1.451(2)
C27 H27A 0.9800
C27 H27B 0.9800
C27 H27C 0.9800
O1 C1 1.2888(17)
C1 C6 1.439(2)
C1 C2 1.445(2)
C2 C3 1.407(2)
C2 C17 1.423(2)
C3 C4 1.387(2)
C3 H3 0.9500
C4 C5 1.386(2)
C4 C7 1.513(2)
C5 C6 1.403(2)
C5 H5 0.9500
C6 C8 1.422(2)
C7 H7A 0.9800
C7 H7B 0.9800
C7 H7C 0.9800
C8 N1 1.3072(19)
C8 H8 0.9500
N1 C9 1.4203(18)
N1 H1 0.847(15)
C9 C14 1.391(2)
C9 C10 1.396(2)
C10 C11 1.393(2)
C10 C15 1.509(2)
C11 C12 1.389(2)
C11 H11 0.9500
C12 C13 1.392(2)
C12 C16 1.508(2)
C13 C14 1.388(2)
C13 H13 0.9500
C14 H14 0.9500
C15 H15A 0.9800
C15 H15B 0.9800
C15 H15C 0.9800
C16 H16A 0.9800
C16 H16B 0.9800
C16 H16C 0.9800
C17 N2 1.303(2)
C17 H17 0.9500
N2 C18 1.4279(19)
N2 H2 0.866(15)
C18 C23 1.393(2)
C18 C19 1.397(2)
C19 C20 1.394(2)
C19 C24 1.508(2)
C20 C21 1.389(3)
C20 H20 0.9500
C21 C22 1.394(2)
C21 C25 1.512(2)
C22 C23 1.384(2)
C22 H22 0.9500
C23 H23 0.9500
C24 H24A 0.9800
C24 H24B 0.9800
C24 H24C 0.9800
C25 H25A 0.9800
C25 H25B 0.9800
C25 H25C 0.9800

loop_
_geom_hbond_atom_site_label_D
_geom_hbond_atom_site_label_H
_geom_hbond_atom_site_label_A
_geom_hbond_distance_DH
_geom_hbond_distance_HA
_geom_hbond_distance_DA
_geom_hbond_angle_DHA
_geom_hbond_site_symmetry_A
N1 H1 O1 0.847(15) 1.900(18) 2.6282(16) 143(2) .
N2 H2 O1 0.866(15) 1.850(17) 2.6048(17) 145(2) .
C27 H27A Cl1 0.98 2.92 3.466(2) 116.1 7
C27 H27B Cl2 0.98 2.95 3.756(2) 140.2 7_655
C27 H27C Cl3 0.98 2.83 3.538(2) 129.8 7_655
C8 H8 Cl1 0.95 2.66 3.5761(16) 162.1 4_655
C17 H17 Cl3 0.95 2.89 3.8351(16) 173.7 3_455
C23 H23 Cl3 0.95 2.59 3.5235(16) 168.1 3_455

loop_
_geom_torsion_atom_site_label_1
_geom_torsion_atom_site_label_2
_geom_torsion_atom_site_label_3
_geom_torsion_atom_site_label_4
_geom_torsion
O1 C1 C2 C3 179.61(14)
C6 C1 C2 C3 -0.3(2)
O1 C1 C2 C17 0.6(2)
C6 C1 C2 C17 -179.33(14)
C17 C2 C3 C4 -179.92(14)
C1 C2 C3 C4 1.1(2)
C2 C3 C4 C5 -0.9(2)
C2 C3 C4 C7 178.07(15)
C3 C4 C5 C6 0.0(2)
C7 C4 C5 C6 -179.00(15)
C4 C5 C6 C8 -179.44(14)
C4 C5 C6 C1 0.7(2)
O1 C1 C6 C5 179.53(14)
C2 C1 C6 C5 -0.5(2)
O1 C1 C6 C8 -0.3(2)
C2 C1 C6 C8 179.66(14)
C5 C6 C8 N1 179.59(15)
C1 C6 C8 N1 -0.6(2)
C6 C8 N1 C9 -178.86(14)
C8 N1 C9 C14 5.4(2)
C8 N1 C9 C10 -176.37(15)
C14 C9 C10 C11 -0.8(2)
N1 C9 C10 C11 -179.07(13)
C14 C9 C10 C15 178.82(15)
N1 C9 C10 C15 0.6(2)
C9 C10 C11 C12 0.1(2)
C15 C10 C11 C12 -179.59(15)
C10 C11 C12 C13 0.7(2)
C10 C11 C12 C16 -179.37(15)
C11 C12 C13 C14 -0.6(2)
C16 C12 C13 C14 179.39(16)
C12 C13 C14 C9 -0.1(3)
C10 C9 C14 C13 0.8(2)
N1 C9 C14 C13 179.03(14)
C3 C2 C17 N2 179.57(15)
C1 C2 C17 N2 -1.4(2)
C2 C17 N2 C18 179.29(14)
C17 N2 C18 C23 -0.3(2)
C17 N2 C18 C19 179.90(15)
C23 C18 C19 C20 0.0(2)
N2 C18 C19 C20 179.78(14)
C23 C18 C19 C24 179.98(15)
N2 C18 C19 C24 -0.2(2)
C18 C19 C20 C21 -0.3(2)
C24 C19 C20 C21 179.75(16)
C19 C20 C21 C22 0.2(3)
C19 C20 C21 C25 -177.91(17)
C20 C21 C22 C23 0.1(3)
C25 C21 C22 C23 178.22(17)
C21 C22 C23 C18 -0.3(3)
C19 C18 C23 C22 0.3(2)
N2 C18 C23 C22 -179.48(14)
